data_4333235
loop_
_publ_author_name
'Wang, Zhao-Xi'
Li,
'Wang, Tian-Wei'
'Li, Yi-Zhi'
'Ohkoshi, Shin-ichi'
'Hashimoto, Kazuhito'
'Song, You'
'You, Xiao-Zeng'

_publ_section_title
;
 Octacyanotungstate(V)-Based Magnetic Complex Consisting of Dimeric Mn2and
 Tetrameric Mn2W2
;
_journal_issue 26
_journal_name_full 'Inorganic Chemistry'
_journal_page_first 10990
_journal_page_last 10995
_journal_paper_doi 10.1021/ic070195c
_journal_volume 46
_journal_year 2007
_chemical_formula_sum 'C98 H72 Mn4 N32 O8 W2'
_chemical_formula_weight 2413.34
_chemical_name_systematic
; 
 ? 
;
_space_group_IT_number 15
_symmetry_space_group_name_Hall '-C 2yc'
_symmetry_space_group_name_H-M 'C 1 2/c 1'
_atom_sites_solution_hydrogens geom
_atom_sites_solution_primary direct
_atom_sites_solution_secondary difmap
_audit_creation_method SHELXL-97
_cell_angle_alpha 90.00
_cell_angle_beta 97.38(3)
_cell_angle_gamma 90.00
_cell_formula_units_Z 4
_cell_length_a 43.846(9)
_cell_length_b 15.669(3)
_cell_length_c 16.258(3)
_cell_measurement_temperature 298(2)
_cell_volume 11077(4)
_computing_structure_refinement 'SHELXL-97 (Sheldrick, 1997)'
_computing_structure_solution 'SHELXS-97 (Sheldrick, 1990)'
_diffrn_ambient_temperature 298(2)
_diffrn_measured_fraction_theta_full 0.996
_diffrn_measured_fraction_theta_max 0.996
_diffrn_radiation_monochromator graphite
_diffrn_radiation_source 'fine-focus sealed tube'
_diffrn_radiation_type MoK\a
_diffrn_radiation_wavelength 0.71073
_diffrn_reflns_av_R_equivalents 0.0449
_diffrn_reflns_av_sigmaI/netI 0.0663
_diffrn_reflns_limit_h_max 41
_diffrn_reflns_limit_h_min -54
_diffrn_reflns_limit_k_max 19
_diffrn_reflns_limit_k_min -17
_diffrn_reflns_limit_l_max 20
_diffrn_reflns_limit_l_min -19
_diffrn_reflns_number 28955
_diffrn_reflns_theta_full 26.00
_diffrn_reflns_theta_max 26.00
_diffrn_reflns_theta_min 1.83
_exptl_absorpt_coefficient_mu 2.576
_exptl_absorpt_correction_T_max 0.54
_exptl_absorpt_correction_T_min 0.45
_exptl_absorpt_correction_type multi-scan
_exptl_absorpt_process_details 'SADABS, Bruker(2000)'
_exptl_crystal_density_diffrn 1.447
_exptl_crystal_density_method 'not measured'
_exptl_crystal_F_000 4784
_exptl_crystal_size_max 0.32
_exptl_crystal_size_mid 0.26
_exptl_crystal_size_min 0.24
_refine_diff_density_max 0.441
_refine_diff_density_min -1.571
_refine_diff_density_rms 0.102
_refine_ls_extinction_method none
_refine_ls_goodness_of_fit_ref 1.075
_refine_ls_hydrogen_treatment constr
_refine_ls_matrix_type fullcycle
_refine_ls_number_parameters 686
_refine_ls_number_reflns 10840
_refine_ls_number_restraints 0
_refine_ls_restrained_S_all 1.075
_refine_ls_R_factor_all 0.0851
_refine_ls_R_factor_gt 0.0565
_refine_ls_shift/su_max 0.000
_refine_ls_shift/su_mean 0.000
_refine_ls_structure_factor_coef Fsqd
_refine_ls_weighting_details 'calc w=1/[\s^2^(Fo^2^)+(0.06P)^2^+1.77P] where P=(Fo^2^+2Fc^2^)/3'
_refine_ls_weighting_scheme calc
_refine_ls_wR_factor_gt 0.1150
_refine_ls_wR_factor_ref 0.1226
_reflns_number_gt 8354
_reflns_number_total 10840
_reflns_threshold_expression >2sigma(I)
_cod_data_source_file ic070195csup1.cif
_cod_data_source_block MnW
_cod_database_code 4333235

loop_
_symmetry_equiv_pos_as_xyz
'x, y, z'
'-x, y, -z+1/2'
'x+1/2, y+1/2, z'
'-x+1/2, y+1/2, -z+1/2'
'-x, -y, -z'
'x, -y, z-1/2'
'-x+1/2, -y+1/2, -z'
'x+1/2, -y+1/2, z-1/2'

loop_
_atom_site_label
_atom_site_type_symbol
_atom_site_fract_x
_atom_site_fract_y
_atom_site_fract_z
_atom_site_U_iso_or_equiv
_atom_site_adp_type
_atom_site_occupancy
_atom_site_symmetry_multiplicity
_atom_site_calc_flag
_atom_site_refinement_flags
C1 C 0.19339(12) 0.8362(4) 1.0226(4) 0.0407(13) Uani 1 1 d .
C2 C 0.15869(11) 0.7254(3) 0.9348(4) 0.0375(12) Uani 1 1 d .
C3 C 0.11142(11) 0.7505(3) 1.0057(4) 0.0431(14) Uani 1 1 d .
C4 C 0.14036(13) 0.8872(4) 1.0525(4) 0.0441(13) Uani 1 1 d .
C5 C 0.19941(11) 0.6816(4) 1.0650(3) 0.0350(12) Uani 1 1 d .
C6 C 0.14801(13) 0.6264(4) 1.0778(4) 0.0466(14) Uani 1 1 d .
C7 C 0.12912(15) 0.7621(4) 1.1593(4) 0.0544(16) Uani 1 1 d .
C8 C 0.18409(16) 0.7930(4) 1.1796(4) 0.0505(16) Uani 1 1 d .
C9 C 0.19408(13) 0.8803(3) 0.8051(3) 0.0376(12) Uani 1 1 d .
H9 H 0.1901 0.8461 0.8492 0.045 Uiso 1 1 calc R
C10 C 0.17531(15) 0.8728(4) 0.7272(4) 0.0538(16) Uani 1 1 d .
H10 H 0.1603 0.8306 0.7200 0.065 Uiso 1 1 calc R
C11 C 0.17874(13) 0.9235(4) 0.6663(3) 0.0426(13) Uani 1 1 d .
H11 H 0.1657 0.9204 0.6165 0.051 Uiso 1 1 calc R
C12 C 0.20338(14) 0.9851(4) 0.6781(3) 0.0455(14) Uani 1 1 d .
H12 H 0.2067 1.0236 0.6367 0.055 Uiso 1 1 calc R
C13 C 0.22189(11) 0.9843(3) 0.7541(3) 0.0320(11) Uani 1 1 d .
C14 C 0.24959(15) 1.0411(4) 0.7703(3) 0.0460(14) Uani 1 1 d .
C15 C 0.25725(17) 1.0992(4) 0.7075(4) 0.0566(17) Uani 1 1 d .
H15 H 0.2451 1.1042 0.6565 0.068 Uiso 1 1 calc R
C16 C 0.28305(16) 1.1461(5) 0.7265(4) 0.0605(19) Uani 1 1 d .
H16 H 0.2880 1.1860 0.6881 0.073 Uiso 1 1 calc R
C17 C 0.30200(15) 1.1379(4) 0.7987(4) 0.0440(14) Uani 1 1 d .
H17 H 0.3202 1.1685 0.8097 0.053 Uiso 1 1 calc R
C18 C 0.29214(14) 1.0796(4) 0.8561(4) 0.0482(15) Uani 1 1 d .
H18 H 0.3042 1.0726 0.9071 0.058 Uiso 1 1 calc R
C19 C 0.19101(14) 1.0960(4) 0.9262(4) 0.0479(15) Uani 1 1 d .
H19 H 0.1819 1.0600 0.8846 0.058 Uiso 1 1 calc R
C20 C 0.17638(15) 1.1742(4) 0.9449(4) 0.0524(17) Uani 1 1 d .
H20 H 0.1572 1.1896 0.9174 0.063 Uiso 1 1 calc R
C21 C 0.19096(17) 1.2225(5) 1.0016(4) 0.0594(19) Uani 1 1 d .
H21 H 0.1822 1.2747 1.0125 0.071 Uiso 1 1 calc R
C22 C 0.21759(15) 1.2016(4) 1.0449(4) 0.0451(14) Uani 1 1 d .
H22 H 0.2268 1.2366 1.0871 0.054 Uiso 1 1 calc R
C23 C 0.23110(14) 1.1267(4) 1.0253(3) 0.0421(13) Uani 1 1 d .
C24 C 0.26142(16) 1.0980(4) 1.0708(4) 0.0530(16) Uani 1 1 d .
C25 C 0.27802(16) 1.1419(5) 1.1370(4) 0.0606(19) Uani 1 1 d .
H25 H 0.2708 1.1936 1.1550 0.073 Uiso 1 1 calc R
C26 C 0.30430(18) 1.1088(5) 1.1742(4) 0.0585(18) Uani 1 1 d .
H26 H 0.3144 1.1358 1.2208 0.070 Uiso 1 1 calc R
C27 C 0.31602(17) 1.0404(5) 1.1472(5) 0.070(2) Uani 1 1 d .
H27 H 0.3347 1.0187 1.1722 0.084 Uiso 1 1 calc R
C28 C 0.29962(19) 1.0003(5) 1.0791(5) 0.069(2) Uani 1 1 d .
H28 H 0.3083 0.9525 1.0572 0.083 Uiso 1 1 calc R
C29 C 0.51204(16) 0.4413(5) 0.4012(5) 0.067(2) Uani 1 1 d .
H29 H 0.5326 0.4532 0.3981 0.081 Uiso 1 1 calc R
C30 C 0.50508(16) 0.3884(4) 0.4606(4) 0.0569(17) Uani 1 1 d .
H30 H 0.5208 0.3655 0.4979 0.068 Uiso 1 1 calc R
C31 C 0.47664(19) 0.3683(5) 0.4671(5) 0.070(2) Uani 1 1 d .
H31 H 0.4720 0.3310 0.5082 0.084 Uiso 1 1 calc R
C32 C 0.45354(17) 0.4036(5) 0.4116(4) 0.0577(17) Uani 1 1 d .
H32 H 0.4330 0.3918 0.4155 0.069 Uiso 1 1 calc R
C33 C 0.46169(15) 0.4568(4) 0.3501(3) 0.0493(15) Uani 1 1 d .
C34 C 0.43835(14) 0.4942(4) 0.2867(3) 0.0452(14) Uani 1 1 d .
C35 C 0.40780(14) 0.4748(5) 0.2771(4) 0.0570(17) Uani 1 1 d .
H35 H 0.4003 0.4358 0.3126 0.068 Uiso 1 1 calc R
C36 C 0.38863(14) 0.5117(5) 0.2168(4) 0.063(2) Uani 1 1 d .
H36 H 0.3680 0.4957 0.2086 0.076 Uiso 1 1 calc R
C37 C 0.39912(16) 0.5733(5) 0.1667(5) 0.0620(19) Uani 1 1 d .
H37 H 0.3856 0.6016 0.1270 0.074 Uiso 1 1 calc R
C38 C 0.42883(18) 0.5913(5) 0.1765(5) 0.0633(19) Uani 1 1 d .
H38 H 0.4360 0.6309 0.1411 0.076 Uiso 1 1 calc R
C39 C 0.43352(18) 0.9467(7) 0.1853(6) 0.091(3) Uani 1 1 d .
H39 H 0.4377 0.9064 0.1463 0.109 Uiso 1 1 calc R
C40 C 0.4035(2) 0.9847(7) 0.1823(6) 0.097(3) Uani 1 1 d .
H40 H 0.3883 0.9691 0.1396 0.117 Uiso 1 1 calc R
C41 C 0.3963(2) 1.0446(6) 0.2416(5) 0.080(2) Uani 1 1 d .
H41 H 0.3766 1.0680 0.2385 0.096 Uiso 1 1 calc R
C42 C 0.41894(18) 1.0677(5) 0.3042(5) 0.0666(19) Uani 1 1 d .
H42 H 0.4146 1.1069 0.3440 0.080 Uiso 1 1 calc R
C43 C 0.44908(19) 1.0320(5) 0.3086(5) 0.068(2) Uani 1 1 d .
C44 C 0.4716(2) 1.0593(5) 0.3639(6) 0.079(3) Uani 1 1 d .
C45 C 0.46695(19) 1.1127(5) 0.4320(5) 0.069(2) Uani 1 1 d .
H45 H 0.4476 1.1329 0.4398 0.083 Uiso 1 1 calc R
C46 C 0.49136(16) 1.1314(5) 0.4824(5) 0.068(2) Uani 1 1 d .
H46 H 0.4886 1.1691 0.5250 0.081 Uiso 1 1 calc R
C47 C 0.52039(18) 1.1027(5) 0.4807(4) 0.067(2) Uani 1 1 d .
H47 H 0.5367 1.1162 0.5211 0.080 Uiso 1 1 calc R
C48 C 0.5234(2) 1.0518(5) 0.4135(5) 0.072(2) Uani 1 1 d .
H48 H 0.5431 1.0339 0.4057 0.086 Uiso 1 1 calc R
C49 C 0.50032(16) 0.7531(4) 0.2980(4) 0.0498(15) Uani 1 1 d .
Mn1 Mn 0.244927(17) 0.95756(5) 0.93742(4) 0.02780(16) Uani 1 1 d .
Mn2 Mn 0.5000 0.93469(9) 0.2500 0.0502(3) Uani 1 2 d S
Mn3 Mn 0.5000 0.57280(8) 0.2500 0.0453(3) Uani 1 2 d S
N1 N 0.21269(10) 0.8776(3) 1.0017(2) 0.0292(9) Uani 1 1 d .
N2 N 0.15806(12) 0.7075(4) 0.8673(3) 0.0486(12) Uani 1 1 d .
N3 N 0.08709(12) 0.7492(3) 0.9738(4) 0.0559(14) Uani 1 1 d .
N4 N 0.13182(12) 0.9542(3) 1.0460(3) 0.0521(13) Uani 1 1 d .
N5 N 0.22083(10) 0.6420(3) 1.0642(3) 0.0382(10) Uani 1 1 d .
N6 N 0.14222(13) 0.5570(4) 1.0839(4) 0.0618(16) Uani 1 1 d .
N7 N 0.11336(14) 0.7613(4) 1.2114(4) 0.0697(19) Uani 1 1 d .
N8 N 0.19771(12) 0.8105(3) 1.2386(3) 0.0540(14) Uani 1 1 d .
N9 N 0.21687(11) 0.9346(3) 0.8157(3) 0.0452(11) Uani 1 1 d .
N10 N 0.26566(11) 1.0329(3) 0.8401(3) 0.0368(10) Uani 1 1 d .
N11 N 0.21836(10) 1.0757(3) 0.9705(3) 0.0382(10) Uani 1 1 d .
N12 N 0.27243(10) 1.0265(3) 1.0439(3) 0.0379(10) Uani 1 1 d .
N13 N 0.49102(12) 0.4773(3) 0.3466(3) 0.0488(12) Uani 1 1 d .
N14 N 0.44940(12) 0.5546(3) 0.2359(3) 0.0501(12) Uani 1 1 d .
N15 N 0.45558(14) 0.9719(4) 0.2475(4) 0.0710(18) Uani 1 1 d .
N16 N 0.49938(14) 1.0258(3) 0.3576(4) 0.0577(15) Uani 1 1 d .
O1 O 0.50132(10) 0.6834(2) 0.3323(2) 0.0439(9) Uani 1 1 d .
O2 O 0.50118(10) 0.8223(2) 0.3314(3) 0.0500(10) Uani 1 1 d .
O3 O 0.0194(3) 0.2525(6) 0.7551(7) 0.052(3) Uani 0.40 1 d P
H3A H 0.0014 0.2454 0.7678 0.063 Uiso 0.40 1 d PR
H3B H 0.0324 0.2373 0.7958 0.063 Uiso 0.40 1 d PR
O4 O 0.0840(3) 0.2168(9) 0.8599(8) 0.046(3) Uani 0.30 1 d P
H4A H 0.0891 0.1762 0.8936 0.056 Uiso 0.30 1 d PR
H4B H 0.0948 0.2138 0.8202 0.056 Uiso 0.30 1 d PR
O5 O 0.1342(3) 0.3729(8) 0.0476(8) 0.043(3) Uani 0.30 1 d P
H5A H 0.1363 0.4254 0.0604 0.051 Uiso 0.30 1 d PR
H5B H 0.1289 0.3461 0.0889 0.051 Uiso 0.30 1 d PR
O6 O 0.0912(3) 0.0964(8) -0.0081(7) 0.042(3) Uani 0.30 1 d P
H6A H 0.1029 0.0566 0.0131 0.050 Uiso 0.30 1 d PR
H6B H 0.0851 0.1252 0.0309 0.050 Uiso 0.30 1 d PR
O7 O 0.1161(3) 0.2745(6) 0.1830(7) 0.057(3) Uani 0.40 1 d P
H7A H 0.1227 0.2710 0.2343 0.069 Uiso 0.40 1 d PR
H7B H 0.0990 0.2483 0.1738 0.069 Uiso 0.40 1 d PR
O8 O 0.0658(3) 0.2093(8) 0.1141(7) 0.034(3) Uani 0.30 1 d P
H8A H 0.0567 0.1811 0.1483 0.041 Uiso 0.30 1 d PR
H8B H 0.0537 0.2469 0.0905 0.041 Uiso 0.30 1 d PR
W1 W 0.158087(5) 0.758357(14) 1.063118(15) 0.03963(8) Uani 1 1 d .

loop_
_atom_site_aniso_label
_atom_site_aniso_U_11
_atom_site_aniso_U_22
_atom_site_aniso_U_33
_atom_site_aniso_U_23
_atom_site_aniso_U_13
_atom_site_aniso_U_12
C1 0.030(3) 0.046(3) 0.042(3) 0.002(2) -0.014(2) 0.000(2)
C2 0.023(2) 0.043(3) 0.048(3) 0.012(2) 0.011(2) -0.014(2)
C3 0.018(2) 0.046(3) 0.067(4) 0.011(3) 0.012(2) 0.014(2)
C4 0.037(3) 0.053(3) 0.040(3) -0.003(3) -0.002(2) -0.004(3)
C5 0.021(2) 0.054(3) 0.031(3) 0.011(2) 0.004(2) -0.004(2)
C6 0.035(3) 0.052(4) 0.055(4) 0.012(3) 0.016(3) 0.003(3)
C7 0.039(3) 0.063(4) 0.060(4) -0.004(3) 0.003(3) 0.008(3)
C8 0.067(4) 0.047(3) 0.035(3) 0.005(3) -0.003(3) -0.026(3)
C9 0.050(3) 0.042(3) 0.019(2) 0.002(2) -0.001(2) -0.009(2)
C10 0.052(4) 0.046(4) 0.058(4) -0.005(3) -0.011(3) -0.012(3)
C11 0.044(3) 0.050(3) 0.031(3) 0.005(2) -0.003(2) 0.006(3)
C12 0.055(4) 0.047(3) 0.033(3) 0.010(2) -0.001(3) 0.003(3)
C13 0.030(3) 0.041(3) 0.026(2) 0.003(2) 0.006(2) 0.010(2)
C14 0.067(4) 0.050(3) 0.023(3) 0.009(2) 0.013(3) -0.002(3)
C15 0.071(5) 0.051(4) 0.054(4) 0.014(3) 0.028(4) 0.000(3)
C16 0.061(4) 0.067(4) 0.056(4) 0.014(3) 0.016(3) -0.034(3)
C17 0.056(4) 0.040(3) 0.040(3) 0.006(2) 0.022(3) -0.021(3)
C18 0.047(4) 0.068(4) 0.032(3) 0.002(3) 0.016(3) -0.006(3)
C19 0.051(4) 0.057(4) 0.041(3) 0.007(3) 0.021(3) 0.026(3)
C20 0.054(4) 0.066(4) 0.036(3) 0.011(3) 0.002(3) 0.041(3)
C21 0.070(5) 0.072(5) 0.042(4) 0.004(3) 0.027(3) 0.032(4)
C22 0.059(4) 0.040(3) 0.042(3) -0.002(3) 0.029(3) 0.007(3)
C23 0.056(4) 0.042(3) 0.035(3) 0.005(2) 0.028(3) -0.007(3)
C24 0.060(4) 0.048(4) 0.050(4) -0.004(3) 0.002(3) -0.013(3)
C25 0.057(4) 0.064(4) 0.058(4) -0.032(3) -0.002(3) -0.018(3)
C26 0.076(5) 0.056(4) 0.041(4) -0.010(3) 0.002(3) -0.018(4)
C27 0.053(4) 0.069(5) 0.078(5) 0.001(4) -0.030(4) -0.004(3)
C28 0.081(5) 0.057(4) 0.064(5) -0.029(4) -0.010(4) 0.000(4)
C29 0.043(4) 0.075(5) 0.087(6) 0.012(4) 0.017(4) 0.015(3)
C30 0.054(4) 0.056(4) 0.060(4) 0.020(3) 0.002(3) 0.013(3)
C31 0.077(5) 0.072(5) 0.067(5) 0.015(4) 0.038(4) -0.011(4)
C32 0.067(5) 0.064(4) 0.046(4) 0.001(3) 0.022(3) -0.017(3)
C33 0.065(4) 0.053(4) 0.027(3) -0.001(3) -0.005(3) 0.007(3)
C34 0.050(4) 0.062(4) 0.030(3) 0.003(3) 0.027(3) -0.003(3)
C35 0.034(3) 0.077(5) 0.066(4) -0.012(4) 0.030(3) -0.013(3)
C36 0.024(3) 0.097(6) 0.067(4) 0.005(4) -0.001(3) 0.022(3)
C37 0.050(4) 0.071(5) 0.068(5) 0.009(4) 0.020(4) 0.030(3)
C38 0.066(5) 0.068(5) 0.057(4) 0.008(3) 0.013(4) 0.026(4)
C39 0.045(4) 0.145(9) 0.076(6) 0.003(6) -0.016(4) 0.008(5)
C40 0.066(5) 0.124(8) 0.096(7) 0.016(6) -0.010(5) -0.021(5)
C41 0.071(5) 0.093(6) 0.075(5) -0.022(5) 0.010(4) -0.016(4)
C42 0.062(5) 0.064(4) 0.072(5) -0.001(4) -0.001(4) -0.004(4)
C43 0.068(5) 0.077(5) 0.058(4) 0.002(4) 0.009(4) 0.030(4)
C44 0.075(6) 0.079(5) 0.092(6) -0.025(5) 0.048(5) 0.020(4)
C45 0.063(5) 0.072(5) 0.078(5) -0.010(4) 0.032(4) 0.017(4)
C46 0.050(4) 0.085(5) 0.072(5) -0.026(4) 0.022(4) 0.013(4)
C47 0.077(5) 0.078(5) 0.050(4) -0.014(4) 0.024(4) -0.010(4)
C48 0.085(6) 0.064(5) 0.065(5) 0.001(4) -0.001(4) -0.003(4)
C49 0.065(4) 0.041(3) 0.046(4) -0.014(3) 0.018(3) -0.010(3)
Mn1 0.0272(4) 0.0334(4) 0.0228(3) 0.0003(3) 0.0030(3) 0.0006(3)
Mn2 0.0585(9) 0.0423(7) 0.0539(8) 0.000 0.0230(7) 0.000
Mn3 0.0559(8) 0.0348(6) 0.0460(7) 0.000 0.0100(6) 0.000
N1 0.040(2) 0.035(2) 0.0159(18) -0.0050(15) 0.0153(17) -0.0093(17)
N2 0.052(3) 0.066(3) 0.030(2) -0.011(2) 0.013(2) -0.011(2)
N3 0.039(3) 0.053(3) 0.078(4) 0.013(3) 0.018(3) -0.001(2)
N4 0.056(3) 0.038(3) 0.056(3) -0.006(2) -0.016(3) 0.013(2)
N5 0.034(2) 0.044(3) 0.040(2) 0.000(2) 0.012(2) 0.0027(19)
N6 0.051(3) 0.082(4) 0.054(3) 0.027(3) 0.012(3) -0.002(3)
N7 0.045(3) 0.079(4) 0.091(5) 0.033(3) 0.032(3) 0.026(3)
N8 0.056(3) 0.053(3) 0.057(3) -0.004(2) 0.017(3) -0.033(3)
N9 0.041(3) 0.051(3) 0.041(3) 0.009(2) -0.003(2) -0.002(2)
N10 0.047(3) 0.026(2) 0.038(2) 0.0021(18) 0.008(2) -0.0027(18)
N11 0.035(2) 0.047(3) 0.035(2) -0.014(2) 0.0119(19) 0.0154(19)
N12 0.031(2) 0.047(3) 0.033(2) -0.001(2) -0.0093(18) 0.0006(19)
N13 0.052(3) 0.040(3) 0.053(3) 0.004(2) -0.002(2) -0.001(2)
N14 0.044(3) 0.056(3) 0.048(3) 0.001(2) 0.001(2) 0.003(2)
N15 0.056(4) 0.091(5) 0.071(4) -0.023(4) 0.028(3) -0.003(3)
N16 0.077(4) 0.041(3) 0.061(3) -0.009(3) 0.030(3) 0.002(3)
O1 0.070(3) 0.037(2) 0.0269(19) 0.0028(16) 0.0136(18) 0.0018(18)
O2 0.062(3) 0.035(2) 0.055(3) 0.0000(18) 0.017(2) -0.0007(18)
O3 0.057(7) 0.056(7) 0.045(6) -0.024(5) 0.011(5) -0.022(5)
O4 0.033(7) 0.056(8) 0.049(8) 0.011(6) 0.002(6) -0.003(6)
O5 0.045(8) 0.037(7) 0.039(7) 0.011(5) -0.021(6) -0.005(5)
O6 0.063(9) 0.043(7) 0.021(6) 0.009(5) 0.008(6) 0.010(6)
O7 0.060(7) 0.032(5) 0.071(8) -0.003(5) -0.027(6) -0.012(5)
O8 0.027(6) 0.041(7) 0.036(6) -0.005(5) 0.014(5) -0.004(5)
W1 0.03891(13) 0.03797(13) 0.04365(14) 0.00994(10) 0.01158(9) 0.00575(9)

loop_
_atom_type_symbol
_atom_type_description
_atom_type_scat_dispersion_real
_atom_type_scat_dispersion_imag
_atom_type_scat_source
C C 0.0033 0.0016 'International Tables Vol C Tables 4.2.6.8 and 6.1.1.4'
H H 0.0000 0.0000 'International Tables Vol C Tables 4.2.6.8 and 6.1.1.4'
N N 0.0061 0.0033 'International Tables Vol C Tables 4.2.6.8 and 6.1.1.4'
O O 0.0106 0.0060 'International Tables Vol C Tables 4.2.6.8 and 6.1.1.4'
Mn Mn 0.3368 0.7283 'International Tables Vol C Tables 4.2.6.8 and 6.1.1.4'
W W -0.8490 6.8722 'International Tables Vol C Tables 4.2.6.8 and 6.1.1.4'

loop_
_geom_angle_atom_site_label_1
_geom_angle_atom_site_label_2
_geom_angle_atom_site_label_3
_geom_angle
_geom_angle_site_symmetry_1
_geom_angle_site_symmetry_3
N1 C1 W1 179.0(4) . .
N2 C2 W1 177.9(4) . .
N3 C3 W1 177.3(5) . .
N4 C4 W1 178.2(5) . .
N5 C5 W1 178.5(4) . .
N6 C6 W1 178.4(6) . .
N7 C7 W1 177.7(5) . .
N8 C8 W1 179.0(6) . .
N9 C9 C10 121.0(5) . .
N9 C9 H9 119.5 . .
C10 C9 H9 119.5 . .
C11 C10 C9 121.3(6) . .
C11 C10 H10 119.4 . .
C9 C10 H10 119.4 . .
C10 C11 C12 117.9(5) . .
C10 C11 H11 121.0 . .
C12 C11 H11 121.0 . .
C13 C12 C11 117.0(5) . .
C13 C12 H12 121.5 . .
C11 C12 H12 121.5 . .
N9 C13 C12 123.3(5) . .
N9 C13 C14 115.5(4) . .
C12 C13 C14 121.2(5) . .
N10 C14 C15 123.2(6) . .
N10 C14 C13 116.3(4) . .
C15 C14 C13 120.5(5) . .
C16 C15 C14 116.5(7) . .
C16 C15 H15 121.7 . .
C14 C15 H15 121.7 . .
C15 C16 C17 123.3(6) . .
C15 C16 H16 118.4 . .
C17 C16 H16 118.4 . .
C16 C17 C18 115.4(5) . .
C16 C17 H17 122.3 . .
C18 C17 H17 122.3 . .
N10 C18 C17 123.0(5) . .
N10 C18 H18 118.5 . .
C17 C18 H18 118.5 . .
N11 C19 C20 118.6(6) . .
N11 C19 H19 120.7 . .
C20 C19 H19 120.7 . .
C21 C20 C19 117.1(6) . .
C21 C20 H20 121.4 . .
C19 C20 H20 121.4 . .
C20 C21 C22 123.6(6) . .
C20 C21 H21 118.2 . .
C22 C21 H21 118.2 . .
C21 C22 C23 117.8(6) . .
C21 C22 H22 121.1 . .
C23 C22 H22 121.1 . .
N11 C23 C22 122.5(6) . .
N11 C23 C24 115.9(5) . .
C22 C23 C24 121.6(6) . .
N12 C24 C25 119.8(6) . .
N12 C24 C23 115.5(5) . .
C25 C24 C23 124.7(6) . .
C26 C25 C24 119.3(7) . .
C26 C25 H25 120.3 . .
C24 C25 H25 120.3 . .
C27 C26 C25 121.8(7) . .
C27 C26 H26 119.1 . .
C25 C26 H26 119.1 . .
C26 C27 C28 117.3(7) . .
C26 C27 H27 121.3 . .
C28 C27 H27 121.3 . .
N12 C28 C27 123.4(6) . .
N12 C28 H28 118.3 . .
C27 C28 H28 118.3 . .
N13 C29 C30 123.1(6) . .
N13 C29 H29 118.5 . .
C30 C29 H29 118.5 . .
C31 C30 C29 121.1(7) . .
C31 C30 H30 119.4 . .
C29 C30 H30 119.4 . .
C30 C31 C32 118.7(7) . .
C30 C31 H31 120.7 . .
C32 C31 H31 120.7 . .
C31 C32 C33 118.5(6) . .
C31 C32 H32 120.8 . .
C33 C32 H32 120.8 . .
N13 C33 C32 121.1(5) . .
N13 C33 C34 117.3(5) . .
C32 C33 C34 121.6(6) . .
C35 C34 N14 119.9(6) . .
C35 C34 C33 125.0(6) . .
N14 C34 C33 115.1(5) . .
C36 C35 C34 120.2(7) . .
C36 C35 H35 119.9 . .
C34 C35 H35 119.9 . .
C35 C36 C37 120.6(7) . .
C35 C36 H36 119.7 . .
C37 C36 H36 119.7 . .
C38 C37 C36 118.4(7) . .
C38 C37 H37 120.8 . .
C36 C37 H37 120.8 . .
C37 C38 N14 123.3(7) . .
C37 C38 H38 118.4 . .
N14 C38 H38 118.4 . .
N15 C39 C40 117.6(9) . .
N15 C39 H39 121.2 . .
C40 C39 H39 121.2 . .
C41 C40 C39 122.4(8) . .
C41 C40 H40 118.8 . .
C39 C40 H40 118.8 . .
C42 C41 C40 118.4(8) . .
C42 C41 H41 120.8 . .
C40 C41 H41 120.8 . .
C41 C42 C43 120.7(8) . .
C41 C42 H42 119.7 . .
C43 C42 H42 119.7 . .
C44 C43 N15 119.4(7) . .
C44 C43 C42 120.9(7) . .
N15 C43 C42 119.4(7) . .
C43 C44 N16 115.4(7) . .
C43 C44 C45 123.4(7) . .
N16 C44 C45 120.8(9) . .
C46 C45 C44 115.8(7) . .
C46 C45 H45 122.1 . .
C44 C45 H45 122.1 . .
C45 C46 C47 128.0(7) . .
C45 C46 H46 116.0 . .
C47 C46 H46 116.0 . .
C46 C47 C48 113.3(8) . .
C46 C47 H47 123.3 . .
C48 C47 H47 123.3 . .
N16 C48 C47 124.0(8) . .
N16 C48 H48 118.0 . .
C47 C48 H48 118.0 . .
O2 C49 O1 126.6(6) . .
O2 C49 C49 116.4(4) . 2_655
O1 C49 C49 116.9(3) . 2_655
N5 Mn1 N9 100.23(19) 7_567 .
N5 Mn1 N1 94.74(17) 7_567 .
N9 Mn1 N1 90.84(16) . .
N5 Mn1 N12 92.94(17) 7_567 .
N9 Mn1 N12 160.43(18) . .
N1 Mn1 N12 102.52(16) . .
N5 Mn1 N10 91.47(17) 7_567 .
N9 Mn1 N10 71.75(17) . .
N1 Mn1 N10 162.33(16) . .
N12 Mn1 N10 93.65(17) . .
N5 Mn1 N11 163.66(18) 7_567 .
N9 Mn1 N11 95.75(18) . .
N1 Mn1 N11 88.41(16) . .
N12 Mn1 N11 70.73(17) . .
N10 Mn1 N11 90.27(17) . .
N15 Mn2 N15 146.6(4) 2_655 .
N15 Mn2 O2 101.0(2) 2_655 2_655
N15 Mn2 O2 105.6(2) . 2_655
N15 Mn2 O2 105.6(2) 2_655 .
N15 Mn2 O2 101.0(2) . .
O2 Mn2 O2 73.6(2) 2_655 .
N15 Mn2 N16 84.8(3) 2_655 .
N15 Mn2 N16 74.2(2) . .
O2 Mn2 N16 165.80(18) 2_655 .
O2 Mn2 N16 92.41(18) . .
N15 Mn2 N16 74.2(2) 2_655 2_655
N15 Mn2 N16 84.8(3) . 2_655
O2 Mn2 N16 92.41(18) 2_655 2_655
O2 Mn2 N16 165.80(18) . 2_655
N16 Mn2 N16 101.7(3) . 2_655
O1 Mn3 O1 75.10(19) . 2_655
O1 Mn3 N14 95.23(18) . 2_655
O1 Mn3 N14 96.47(18) 2_655 2_655
O1 Mn3 N14 96.47(18) . .
O1 Mn3 N14 95.23(18) 2_655 .
N14 Mn3 N14 165.2(3) 2_655 .
O1 Mn3 N13 164.89(17) . 2_655
O1 Mn3 N13 95.36(16) 2_655 2_655
N14 Mn3 N13 73.92(19) 2_655 2_655
N14 Mn3 N13 96.04(19) . 2_655
O1 Mn3 N13 95.36(16) . .
O1 Mn3 N13 164.89(17) 2_655 .
N14 Mn3 N13 96.04(19) 2_655 .
N14 Mn3 N13 73.92(19) . .
N13 Mn3 N13 96.2(3) 2_655 .
C1 N1 Mn1 169.2(3) . .
C5 N5 Mn1 167.4(4) . 7_567
C9 N9 C13 119.2(4) . .
C9 N9 Mn1 123.3(3) . .
C13 N9 Mn1 117.2(3) . .
C14 N10 C18 118.5(4) . .
C14 N10 Mn1 117.1(3) . .
C18 N10 Mn1 123.7(3) . .
C23 N11 C19 120.2(4) . .
C23 N11 Mn1 118.8(3) . .
C19 N11 Mn1 120.5(3) . .
C24 N12 C28 118.1(4) . .
C24 N12 Mn1 118.7(3) . .
C28 N12 Mn1 123.2(3) . .
C29 N13 C33 117.4(4) . .
C29 N13 Mn3 125.9(3) . .
C33 N13 Mn3 116.7(3) . .
C38 N14 C34 117.5(4) . .
C38 N14 Mn3 125.6(3) . .
C34 N14 Mn3 116.6(3) . .
C39 N15 C43 121.5(6) . .
C39 N15 Mn2 121.2(4) . .
C43 N15 Mn2 117.0(5) . .
C44 N16 C48 117.6(7) . .
C44 N16 Mn2 114.1(5) . .
C48 N16 Mn2 128.3(5) . .
C49 O1 Mn3 115.6(4) . .
C49 O2 Mn2 116.7(4) . .
O3 O3 H3A 21.0 2_556 .
O3 O3 H3B 130.0 2_556 .
H3A O3 H3B 109.0 . .
H4A O4 H4B 108.8 . .
H5A O5 H5B 108.5 . .
H6A O6 H6B 108.6 . .
H7A O7 H7B 108.9 . .
H8A O8 H8B 109.7 . .
C6 W1 C7 78.1(2) . .
C6 W1 C1 139.0(2) . .
C7 W1 C1 136.9(2) . .
C6 W1 C3 78.1(2) . .
C7 W1 C3 72.3(2) . .
C1 W1 C3 126.0(2) . .
C6 W1 C8 103.9(2) . .
C7 W1 C8 69.3(3) . .
C1 W1 C8 78.7(2) . .
C3 W1 C8 140.1(3) . .
C6 W1 C2 84.5(2) . .
C7 W1 C2 142.9(2) . .
C1 W1 C2 74.9(2) . .
C3 W1 C2 72.2(2) . .
C8 W1 C2 147.4(2) . .
C6 W1 C4 146.7(2) . .
C7 W1 C4 78.0(2) . .
C1 W1 C4 73.1(2) . .
C3 W1 C4 72.8(2) . .
C8 W1 C4 88.8(2) . .
C2 W1 C4 101.3(2) . .
C6 W1 C5 69.3(2) . .
C7 W1 C5 125.3(2) . .
C1 W1 C5 71.6(2) . .
C3 W1 C5 136.3(2) . .
C8 W1 C5 77.3(2) . .
C2 W1 C5 76.5(2) . .
C4 W1 C5 144.0(2) . .

loop_
_geom_bond_atom_site_label_1
_geom_bond_atom_site_label_2
_geom_bond_distance
_geom_bond_site_symmetry_2
C1 N1 1.151(6) .
C1 W1 2.140(6) .
C2 N2 1.130(6) .
C2 W1 2.153(6) .
C3 N3 1.125(6) .
C3 W1 2.141(5) .
C4 N4 1.115(6) .
C4 W1 2.162(6) .
C5 N5 1.127(5) .
C5 W1 2.172(5) .
C6 N6 1.123(6) .
C6 W1 2.134(6) .
C7 N7 1.159(7) .
C7 W1 2.139(7) .
C8 N8 1.097(6) .
C8 W1 2.151(6) .
C9 N9 1.307(5) .
C9 C10 1.424(8) .
C9 H9 0.9300 .
C10 C11 1.293(8) .
C10 H10 0.9300 .
C11 C12 1.443(8) .
C11 H11 0.9300 .
C12 C13 1.388(7) .
C12 H12 0.9300 .
C13 N9 1.309(5) .
C13 C14 1.501(8) .
C14 N10 1.263(6) .
C14 C15 1.440(8) .
C15 C16 1.351(9) .
C15 H15 0.9300 .
C16 C17 1.354(9) .
C16 H16 0.9300 .
C17 C18 1.413(7) .
C17 H17 0.9300 .
C18 N10 1.369(6) .
C18 H18 0.9300 .
C19 N11 1.355(6) .
C19 C20 1.433(8) .
C19 H19 0.9300 .
C20 C21 1.297(10) .
C20 H20 0.9300 .
C21 C22 1.325(9) .
C21 H21 0.9300 .
C22 C23 1.370(8) .
C22 H22 0.9300 .
C23 N11 1.272(6) .
C23 C24 1.505(9) .
C24 N12 1.316(7) .
C24 C25 1.401(8) .
C25 C26 1.335(10) .
C25 H25 0.9300 .
C26 C27 1.290(10) .
C26 H26 0.9300 .
C27 C28 1.390(9) .
C27 H27 0.9300 .
C28 N12 1.320(8) .
C28 H28 0.9300 .
C29 N13 1.322(7) .
C29 C30 1.338(10) .
C29 H29 0.9300 .
C30 C31 1.303(10) .
C30 H30 0.9300 .
C31 C32 1.382(11) .
C31 H31 0.9300 .
C32 C33 1.384(8) .
C32 H32 0.9300 .
C33 N13 1.334(7) .
C33 C34 1.478(9) .
C34 C35 1.363(8) .
C34 N14 1.383(5) .
C35 C36 1.338(10) .
C35 H35 0.9300 .
C36 C37 1.380(10) .
C36 H36 0.9300 .
C37 C38 1.322(10) .
C37 H37 0.9300 .
C38 N14 1.361(7) .
C38 H38 0.9300 .
C39 N15 1.365(8) .
C39 C40 1.441(13) .
C39 H39 0.9300 .
C40 C41 1.411(11) .
C40 H40 0.9300 .
C41 C42 1.377(11) .
C41 H41 0.9300 .
C42 C43 1.428(10) .
C42 H42 0.9300 .
C43 C44 1.319(12) .
C43 N15 1.423(9) .
C44 N16 1.342(9) .
C44 C45 1.424(10) .
C45 C46 1.295(11) .
C45 H45 0.9300 .
C46 C47 1.353(10) .
C46 H46 0.9300 .
C47 C48 1.374(10) .
C47 H47 0.9300 .
C48 N16 1.362(10) .
C48 H48 0.9300 .
C49 O2 1.210(7) .
C49 O1 1.225(7) .
C49 C49 1.557(12) 2_655
Mn1 N5 2.167(5) 7_567
Mn1 N9 2.222(5) .
Mn1 N1 2.245(4) .
Mn1 N12 2.254(4) .
Mn1 N10 2.256(4) .
Mn1 N11 2.288(4) .
Mn2 N15 2.029(6) 2_655
Mn2 N15 2.029(6) .
Mn2 O2 2.200(4) 2_655
Mn2 O2 2.200(4) .
Mn2 N16 2.260(5) .
Mn2 N16 2.260(5) 2_655
Mn3 O1 2.186(4) .
Mn3 O1 2.186(4) 2_655
Mn3 N14 2.219(5) 2_655
Mn3 N14 2.219(5) .
Mn3 N13 2.240(5) 2_655
Mn3 N13 2.240(5) .
N5 Mn1 2.167(5) 7_567
O3 O3 1.69(2) 2_556
O3 H3A 0.8497 .
O3 H3B 0.8502 .
O4 H4A 0.8500 .
O4 H4B 0.8499 .
O5 H5A 0.8500 .
O5 H5B 0.8500 .
O6 H6A 0.8499 .
O6 H6B 0.8501 .
O7 H7A 0.8499 .
O7 H7B 0.8500 .
O8 H8A 0.8500 .
O8 H8B 0.8499 .

loop_
_geom_hbond_atom_site_label_D
_geom_hbond_atom_site_label_H
_geom_hbond_atom_site_label_A
_geom_hbond_distance_DH
_geom_hbond_distance_HA
_geom_hbond_distance_DA
_geom_hbond_angle_DHA
_geom_hbond_site_symmetry_A
O6 H6A N4 0.85 2.07 2.916(13) 171.1 1_544
O5 H5B O7 0.85 2.03 2.882(18) 176.1 .
O3 H3B O4 0.85 2.39 3.160(17) 151.7 .
O6 H6B O8 0.85 2.14 2.982(16) 171.2 .
O5 H5A N6 0.85 2.11 2.956(14) 176.1 1_554
O7 H7A N2 0.85 2.51 3.320(12) 158.6 6_565
O4 H4B N7 0.85 2.08 2.900(15) 162.7 6_565
O4 H4A O6 0.85 2.02 2.844(17) 162.5 1_556
O8 H8A O1 0.85 2.60 3.202(11) 128.5 4_545
